data_7239284
loop_
_publ_author_name
'Chen, Yanmei'
'Gao, Qian'
'Liu, Yonglu'
'Cao, Yanyuan'
'Gao, Dandan'
'Liu, Jinna'
'Zhao, Jingjing'
'Li, Yahong'
'Liu, Wei'
'Li, Wu'

_publ_section_title
;
 Synthesis, crystal structures and luminescent properties of CdIIand
 ZnIIcomplexes assembled by 4-aminophenylhydroxamic acid
;
_journal_issue 1
_journal_name_full 'RSC Adv.'
_journal_page_first 147
_journal_paper_doi 10.1039/C3RA44489A
_journal_volume 4
_journal_year 2014
_chemical_formula_moiety 'C28 H36 N8 O12 Zn2'
_chemical_formula_sum 'C28 H36 N8 O12 Zn2'
_chemical_formula_weight 807.39
_space_group_IT_number 14
_space_group_name_Hall '-P 2yn'
_space_group_name_H-M_alt 'P 1 21/n 1'
_symmetry_cell_setting monoclinic
_symmetry_space_group_name_Hall '-P 2yn'
_symmetry_space_group_name_H-M 'P 1 21/n 1'
_atom_sites_solution_hydrogens geom
_atom_sites_solution_primary direct
_atom_sites_solution_secondary difmap
_audit_creation_method SHELXL-97
_cell_angle_alpha 90.00
_cell_angle_beta 93.2620(10)
_cell_angle_gamma 90.00
_cell_formula_units_Z 2
_cell_length_a 10.5931(6)
_cell_length_b 7.6567(4)
_cell_length_c 19.8339(11)
_cell_measurement_reflns_used 4699
_cell_measurement_temperature 296(2)
_cell_measurement_theta_max 27.89
_cell_measurement_theta_min 2.85
_cell_volume 1606.09(15)
_computing_cell_refinement 'SAINT (Bruker, 2005)'
_computing_data_collection 'APEX-II (Bruker, 2005)'
_computing_data_reduction 'SAINT (Bruker, 2005)'
_computing_molecular_graphics 'SHELXTL (Sheldrick, 2008) and DIAMOND (Brandenburg, 1999)'
_computing_publication_material 'SHELXTL (Sheldrick, 2008)'
_computing_structure_refinement 'SHELXL-97 (Sheldrick, 2008)'
_computing_structure_solution 'SHELXS-97 (Sheldrick, 2008)'
_diffrn_ambient_temperature 296(2)
_diffrn_measured_fraction_theta_full 0.995
_diffrn_measured_fraction_theta_max 0.995
_diffrn_measurement_device_type 'Bruker APEXII CCD'
_diffrn_measurement_method '\f and \w scans'
_diffrn_radiation_monochromator graphite
_diffrn_radiation_source 'fine-focus sealed tube'
_diffrn_radiation_type MoK\a
_diffrn_radiation_wavelength 0.71073
_diffrn_reflns_av_R_equivalents 0.0202
_diffrn_reflns_av_unetI/netI 0.0239
_diffrn_reflns_limit_h_max 13
_diffrn_reflns_limit_h_min -10
_diffrn_reflns_limit_k_max 10
_diffrn_reflns_limit_k_min -10
_diffrn_reflns_limit_l_max 26
_diffrn_reflns_limit_l_min -23
_diffrn_reflns_number 10613
_diffrn_reflns_theta_full 27.95
_diffrn_reflns_theta_max 27.95
_diffrn_reflns_theta_min 2.06
_exptl_absorpt_coefficient_mu 1.570
_exptl_absorpt_correction_T_max 0.7140
_exptl_absorpt_correction_T_min 0.6501
_exptl_absorpt_correction_type multi-scan
_exptl_absorpt_process_details 'SADABS (Bruker, 2005)'
_exptl_crystal_colour pink
_exptl_crystal_density_diffrn 1.670
_exptl_crystal_density_meas ?
_exptl_crystal_density_method 'not measured'
_exptl_crystal_description Rod
_exptl_crystal_F_000 832
_exptl_crystal_size_max 0.30
_exptl_crystal_size_mid 0.24
_exptl_crystal_size_min 0.23
_refine_diff_density_max 0.814
_refine_diff_density_min -0.443
_refine_diff_density_rms 0.070
_refine_ls_extinction_method none
_refine_ls_goodness_of_fit_ref 1.063
_refine_ls_hydrogen_treatment mixed
_refine_ls_matrix_type full
_refine_ls_number_parameters 229
_refine_ls_number_reflns 3828
_refine_ls_number_restraints 2
_refine_ls_restrained_S_all 1.063
_refine_ls_R_factor_all 0.0340
_refine_ls_R_factor_gt 0.0287
_refine_ls_shift/su_max 0.019
_refine_ls_shift/su_mean 0.001
_refine_ls_structure_factor_coef Fsqd
_refine_ls_weighting_details 'calc w=1/[\s^2^(Fo^2^)+(0.0400P)^2^+0.9143P] where P=(Fo^2^+2Fc^2^)/3'
_refine_ls_weighting_scheme calc
_refine_ls_wR_factor_gt 0.0769
_refine_ls_wR_factor_ref 0.0795
_reflns_number_gt 3344
_reflns_number_total 3828
_reflns_threshold_expression >2sigma(I)
_cod_data_source_file c3ra44489a.txt
_cod_data_source_block c7010
_cod_depositor_comments
;
The following automatic conversions were performed:

data item '_exptl_crystal_density_meas' value 'not measured' was
changed to '?' -- the value is perceived as not measured.

Automatic conversion script
Id: cif_fix_values 6909 2019-04-08 15:41:33Z antanas 
;
_cod_original_sg_symbol_H-M 'P 21/n'
_cod_database_code 7239284

loop_
_symmetry_equiv_pos_as_xyz
'x, y, z'
'-x+1/2, y+1/2, -z+1/2'
'-x, -y, -z'
'x-1/2, -y-1/2, z-1/2'

loop_
_atom_site_label
_atom_site_type_symbol
_atom_site_fract_x
_atom_site_fract_y
_atom_site_fract_z
_atom_site_U_iso_or_equiv
_atom_site_adp_type
_atom_site_occupancy
_atom_site_symmetry_multiplicity
_atom_site_calc_flag
_atom_site_refinement_flags
Zn1 Zn 0.02060(2) 0.80489(3) 0.026507(10) 0.02161(8) Uani 1 1 d .
O1 O 0.02584(13) 0.73641(18) -0.07498(6) 0.0255(3) Uani 1 1 d .
C1 C 0.12695(18) 0.7953(2) -0.17768(9) 0.0215(4) Uani 1 1 d .
N1 N 0.16495(14) 0.9572(2) -0.07518(7) 0.0217(3) Uani 1 1 d .
H1 H 0.2257 1.0090 -0.0941 0.026 Uiso 1 1 calc R
N2 N 0.15355(18) 0.7472(3) -0.38699(8) 0.0339(4) Uani 1 1 d .
H2A H 0.2199 0.7838 -0.4057 0.041 Uiso 1 1 calc R
H2B H 0.0934 0.6984 -0.4111 0.041 Uiso 1 1 calc R
C2 C 0.23213(19) 0.8597(3) -0.20909(10) 0.0268(4) Uani 1 1 d .
H2 H 0.2974 0.9125 -0.1832 0.032 Uiso 1 1 calc R
O2 O 0.12983(12) 1.01117(17) -0.01212(6) 0.0221(3) Uani 1 1 d .
O3 O 0.03659(14) 0.83793(19) 0.12943(7) 0.0298(3) Uani 1 1 d .
N3 N 0.18083(16) 0.6273(2) 0.12363(8) 0.0298(4) Uani 1 1 d .
H3A H 0.2297 0.5516 0.1437 0.036 Uiso 1 1 calc R
C3 C 0.24014(19) 0.8456(3) -0.27810(10) 0.0284(4) Uani 1 1 d .
H3 H 0.3108 0.8892 -0.2983 0.034 Uiso 1 1 calc R
O4 O 0.17430(13) 0.63793(19) 0.05427(7) 0.0286(3) Uani 1 1 d .
C4 C 0.14353(19) 0.7669(3) -0.31783(9) 0.0256(4) Uani 1 1 d .
N4 N 0.1456(2) 0.7096(4) 0.44504(10) 0.0548(7) Uani 1 1 d .
H4A H 0.2062 0.6535 0.4660 0.066 Uiso 1 1 calc R
H4B H 0.0887 0.7600 0.4674 0.066 Uiso 1 1 calc R
O5 O -0.11619(13) 0.60027(17) 0.04041(7) 0.0272(3) Uani 1 1 d .
H5A H -0.1441 0.5439 0.0058 0.041 Uiso 1 1 d R
H5B H -0.0828 0.5101 0.0590 0.041 Uiso 1 1 d R
C5 C 0.03982(19) 0.6977(3) -0.28628(10) 0.0283(4) Uani 1 1 d .
H5 H -0.0244 0.6421 -0.3120 0.034 Uiso 1 1 calc R
C6 C 0.03225(18) 0.7114(2) -0.21736(10) 0.0251(4) Uani 1 1 d .
H6 H -0.0369 0.6640 -0.1970 0.030 Uiso 1 1 calc R
O6 O 0.4079(2) 0.7825(5) 0.02895(14) 0.0903(9) Uani 1 1 d D
H6A H 0.3360 0.7348 0.0323 0.135 Uiso 1 1 d RD
H6B H 0.401(2) 0.850(5) -0.0050(17) 0.135 Uiso 1 1 d D
C7 C 0.10517(17) 0.8269(2) -0.10588(9) 0.0207(3) Uani 1 1 d .
C8 C 0.12490(18) 0.7264(2) 0.23384(9) 0.0232(4) Uani 1 1 d .
C9 C 0.03568(19) 0.8122(3) 0.27039(10) 0.0288(4) Uani 1 1 d .
H9 H -0.0297 0.8728 0.2475 0.035 Uiso 1 1 calc R
C10 C 0.0424(2) 0.8091(3) 0.34009(11) 0.0338(5) Uani 1 1 d .
H10 H -0.0184 0.8676 0.3635 0.041 Uiso 1 1 calc R
C11 C 0.1396(2) 0.7189(3) 0.37585(10) 0.0310(4) Uani 1 1 d .
C12 C 0.2316(2) 0.6375(3) 0.33924(10) 0.0327(5) Uani 1 1 d .
H12 H 0.2990 0.5810 0.3621 0.039 Uiso 1 1 calc R
C13 C 0.22400(19) 0.6398(3) 0.26966(10) 0.0293(4) Uani 1 1 d .
H13 H 0.2855 0.5832 0.2462 0.035 Uiso 1 1 calc R
C14 C 0.11227(18) 0.7329(2) 0.15942(9) 0.0231(4) Uani 1 1 d .

loop_
_atom_site_aniso_label
_atom_site_aniso_U_11
_atom_site_aniso_U_22
_atom_site_aniso_U_33
_atom_site_aniso_U_23
_atom_site_aniso_U_13
_atom_site_aniso_U_12
Zn1 0.02976(13) 0.01951(12) 0.01580(12) 0.00055(8) 0.00334(8) 0.00030(8)
O1 0.0346(7) 0.0243(7) 0.0181(6) -0.0004(5) 0.0066(5) -0.0067(6)
C1 0.0260(9) 0.0208(9) 0.0181(8) -0.0007(6) 0.0046(7) 0.0017(7)
N1 0.0249(7) 0.0246(8) 0.0161(7) -0.0008(6) 0.0057(6) -0.0013(6)
N2 0.0371(9) 0.0460(10) 0.0193(8) -0.0034(7) 0.0090(7) -0.0016(8)
C2 0.0270(9) 0.0292(10) 0.0245(9) -0.0044(8) 0.0049(7) -0.0046(8)
O2 0.0303(7) 0.0223(6) 0.0139(6) -0.0020(5) 0.0032(5) -0.0008(5)
O3 0.0390(8) 0.0310(7) 0.0189(6) 0.0001(5) -0.0015(6) 0.0115(6)
N3 0.0354(9) 0.0348(9) 0.0190(8) 0.0029(7) 0.0015(7) 0.0108(7)
C3 0.0295(10) 0.0305(10) 0.0263(10) -0.0002(8) 0.0114(8) -0.0037(8)
O4 0.0354(7) 0.0327(7) 0.0180(6) -0.0012(5) 0.0043(5) 0.0043(6)
C4 0.0314(10) 0.0267(9) 0.0192(9) -0.0003(7) 0.0070(7) 0.0048(8)
N4 0.0479(12) 0.095(2) 0.0207(9) 0.0043(10) -0.0010(9) 0.0207(12)
O5 0.0353(7) 0.0209(7) 0.0257(7) -0.0016(5) 0.0050(6) -0.0026(6)
C5 0.0277(9) 0.0340(11) 0.0233(9) -0.0049(8) 0.0028(8) -0.0024(8)
C6 0.0259(9) 0.0277(10) 0.0225(9) -0.0023(7) 0.0070(7) -0.0020(7)
O6 0.0391(11) 0.148(3) 0.0838(18) 0.0394(17) 0.0060(11) -0.0029(14)
C7 0.0246(9) 0.0200(8) 0.0177(8) 0.0015(6) 0.0030(7) 0.0034(7)
C8 0.0246(9) 0.0244(9) 0.0205(9) 0.0025(7) 0.0002(7) -0.0002(7)
C9 0.0282(10) 0.0339(11) 0.0241(9) 0.0027(8) -0.0007(8) 0.0067(8)
C10 0.0333(11) 0.0447(13) 0.0237(10) -0.0016(9) 0.0030(8) 0.0095(9)
C11 0.0322(10) 0.0393(12) 0.0211(9) 0.0015(8) -0.0012(8) -0.0004(9)
C12 0.0288(10) 0.0429(12) 0.0258(10) 0.0065(9) -0.0039(8) 0.0066(9)
C13 0.0271(10) 0.0359(11) 0.0249(9) 0.0022(8) 0.0017(8) 0.0057(8)
C14 0.0266(9) 0.0210(9) 0.0215(9) 0.0024(7) 0.0004(7) -0.0015(7)

loop_
_atom_type_symbol
_atom_type_description
_atom_type_scat_dispersion_real
_atom_type_scat_dispersion_imag
_atom_type_scat_source
C C 0.0033 0.0016 'International Tables Vol C Tables 4.2.6.8 and 6.1.1.4'
H H 0.0000 0.0000 'International Tables Vol C Tables 4.2.6.8 and 6.1.1.4'
N N 0.0061 0.0033 'International Tables Vol C Tables 4.2.6.8 and 6.1.1.4'
O O 0.0106 0.0060 'International Tables Vol C Tables 4.2.6.8 and 6.1.1.4'
Zn Zn 0.2839 1.4301 'International Tables Vol C Tables 4.2.6.8 and 6.1.1.4'

loop_
_geom_angle_atom_site_label_1
_geom_angle_atom_site_label_2
_geom_angle_atom_site_label_3
_geom_angle
_geom_angle_site_symmetry_1
_geom_angle_site_symmetry_3
O3 Zn1 O1 170.26(6) . .
O3 Zn1 O4 78.31(5) . .
O1 Zn1 O4 92.12(5) . .
O3 Zn1 O2 104.53(5) . .
O1 Zn1 O2 78.11(5) . .
O4 Zn1 O2 96.66(5) . .
O3 Zn1 O2 94.03(5) . 3_575
O1 Zn1 O2 95.60(5) . 3_575
O4 Zn1 O2 172.03(5) . 3_575
O2 Zn1 O2 83.06(5) . 3_575
O3 Zn1 O5 88.88(6) . .
O1 Zn1 O5 89.76(5) . .
O4 Zn1 O5 92.31(6) . .
O2 Zn1 O5 165.12(5) . .
O2 Zn1 O5 89.68(5) 3_575 .
C7 O1 Zn1 112.50(11) . .
C6 C1 C2 118.48(17) . .
C6 C1 C7 118.21(16) . .
C2 C1 C7 123.04(17) . .
C7 N1 O2 119.81(15) . .
C7 N1 H1 120.1 . .
O2 N1 H1 120.1 . .
C4 N2 H2A 120.0 . .
C4 N2 H2B 120.0 . .
H2A N2 H2B 120.0 . .
C3 C2 C1 120.69(18) . .
C3 C2 H2 119.7 . .
C1 C2 H2 119.7 . .
N1 O2 Zn1 106.44(10) . .
N1 O2 Zn1 108.20(9) . 3_575
Zn1 O2 Zn1 96.94(5) . 3_575
C14 O3 Zn1 113.85(12) . .
C14 N3 O4 120.21(16) . .
C14 N3 H3A 119.9 . .
O4 N3 H3A 119.9 . .
C2 C3 C4 120.67(18) . .
C2 C3 H3 119.7 . .
C4 C3 H3 119.7 . .
N3 O4 Zn1 106.85(10) . .
N2 C4 C3 120.69(18) . .
N2 C4 C5 120.42(19) . .
C3 C4 C5 118.76(17) . .
C11 N4 H4A 120.0 . .
C11 N4 H4B 120.0 . .
H4A N4 H4B 120.0 . .
Zn1 O5 H5A 118.0 . .
Zn1 O5 H5B 112.3 . .
H5A O5 H5B 93.1 . .
C6 C5 C4 120.43(18) . .
C6 C5 H5 119.8 . .
C4 C5 H5 119.8 . .
C5 C6 C1 120.90(18) . .
C5 C6 H6 119.5 . .
C1 C6 H6 119.5 . .
H6A O6 H6B 106.3 . .
O1 C7 N1 120.31(16) . .
O1 C7 C1 121.27(16) . .
N1 C7 C1 118.33(16) . .
C9 C8 C13 118.15(17) . .
C9 C8 C14 118.72(17) . .
C13 C8 C14 123.12(17) . .
C10 C9 C8 121.13(18) . .
C10 C9 H9 119.4 . .
C8 C9 H9 119.4 . .
C9 C10 C11 120.7(2) . .
C9 C10 H10 119.7 . .
C11 C10 H10 119.7 . .
N4 C11 C12 120.3(2) . .
N4 C11 C10 121.5(2) . .
C12 C11 C10 118.21(18) . .
C13 C12 C11 120.85(19) . .
C13 C12 H12 119.6 . .
C11 C12 H12 119.6 . .
C12 C13 C8 120.92(19) . .
C12 C13 H13 119.5 . .
C8 C13 H13 119.5 . .
O3 C14 N3 119.45(17) . .
O3 C14 C8 120.83(17) . .
N3 C14 C8 119.72(17) . .

loop_
_geom_bond_atom_site_label_1
_geom_bond_atom_site_label_2
_geom_bond_distance
_geom_bond_site_symmetry_2
Zn1 O3 2.0545(14) .
Zn1 O1 2.0838(13) .
Zn1 O4 2.1180(14) .
Zn1 O2 2.1264(13) .
Zn1 O2 2.1337(13) 3_575
Zn1 O5 2.1623(13) .
O1 C7 1.273(2) .
C1 C6 1.396(3) .
C1 C2 1.397(3) .
C1 C7 1.475(2) .
N1 C7 1.313(2) .
N1 O2 1.3879(18) .
N1 H1 0.8600 .
N2 C4 1.390(2) .
N2 H2A 0.8600 .
N2 H2B 0.8600 .
C2 C3 1.380(3) .
C2 H2 0.9300 .
O2 Zn1 2.1337(13) 3_575
O3 C14 1.261(2) .
N3 C14 1.321(3) .
N3 O4 1.376(2) .
N3 H3A 0.8600 .
C3 C4 1.393(3) .
C3 H3 0.9300 .
C4 C5 1.399(3) .
N4 C11 1.372(3) .
N4 H4A 0.8600 .
N4 H4B 0.8600 .
O5 H5A 0.8500 .
O5 H5B 0.8499 .
C5 C6 1.378(3) .
C5 H5 0.9300 .
C6 H6 0.9300 .
O6 H6A 0.8500 .
O6 H6B 0.849(10) .
C8 C9 1.389(3) .
C8 C13 1.400(3) .
C8 C14 1.475(3) .
C9 C10 1.381(3) .
C9 H9 0.9300 .
C10 C11 1.399(3) .
C10 H10 0.9300 .
C11 C12 1.395(3) .
C12 C13 1.378(3) .
C12 H12 0.9300 .
C13 H13 0.9300 .

loop_
_geom_hbond_atom_site_label_D
_geom_hbond_atom_site_label_H
_geom_hbond_atom_site_label_A
_geom_hbond_distance_DH
_geom_hbond_distance_HA
_geom_hbond_distance_DA
_geom_hbond_angle_DHA
_geom_hbond_site_symmetry_A
N1 H1 N2 0.86 2.27 3.058(2) 152.2 2_554
N2 H2A O5 0.86 2.27 3.128(2) 174.8 4_675
N2 H2B O6 0.86 2.24 3.018(3) 149.9 4_575
N4 H4A O2 0.86 2.20 3.063(3) 175.3 2_545
N4 H4B O6 0.86 2.35 3.097(3) 145.2 4_576
O5 H5A O4 0.85 1.85 2.665(2) 160.6 3_565
O5 H5B O1 0.85 2.00 2.821(2) 161.6 3_565
O6 H6A O4 0.85 1.94 2.782(3) 171.2 .
C12 H12 O3 0.93 2.55 3.392(3) 151.0 2_545

loop_
_geom_torsion_atom_site_label_1
_geom_torsion_atom_site_label_2
_geom_torsion_atom_site_label_3
_geom_torsion_atom_site_label_4
_geom_torsion
_geom_torsion_site_symmetry_1
_geom_torsion_site_symmetry_4
O3 Zn1 O1 C7 -95.5(3) . .
O4 Zn1 O1 C7 -85.09(13) . .
O2 Zn1 O1 C7 11.27(12) . .
O2 Zn1 O1 C7 92.95(13) 3_575 .
O5 Zn1 O1 C7 -177.39(13) . .
C6 C1 C2 C3 2.1(3) . .
C7 C1 C2 C3 -171.69(18) . .
C7 N1 O2 Zn1 16.94(18) . .
C7 N1 O2 Zn1 -86.34(16) . 3_575
O3 Zn1 O2 N1 156.27(10) . .
O1 Zn1 O2 N1 -14.10(10) . .
O4 Zn1 O2 N1 76.67(10) . .
O2 Zn1 O2 N1 -111.35(11) 3_575 .
O5 Zn1 O2 N1 -50.0(2) . .
O3 Zn1 O2 Zn1 -92.38(5) . 3_575
O1 Zn1 O2 Zn1 97.25(6) . 3_575
O4 Zn1 O2 Zn1 -171.98(5) . 3_575
O2 Zn1 O2 Zn1 0.0 3_575 3_575
O5 Zn1 O2 Zn1 61.3(2) . 3_575
O1 Zn1 O3 C14 1.6(4) . .
O4 Zn1 O3 C14 -8.98(14) . .
O2 Zn1 O3 C14 -102.92(14) . .
O2 Zn1 O3 C14 173.21(14) 3_575 .
O5 Zn1 O3 C14 83.61(14) . .
C1 C2 C3 C4 0.0(3) . .
C14 N3 O4 Zn1 -10.3(2) . .
O3 Zn1 O4 N3 9.61(11) . .
O1 Zn1 O4 N3 -168.61(12) . .
O2 Zn1 O4 N3 113.12(12) . .
O2 Zn1 O4 N3 25.6(4) 3_575 .
O5 Zn1 O4 N3 -78.77(12) . .
C2 C3 C4 N2 -177.72(19) . .
C2 C3 C4 C5 -1.8(3) . .
N2 C4 C5 C6 177.51(19) . .
C3 C4 C5 C6 1.6(3) . .
C4 C5 C6 C1 0.5(3) . .
C2 C1 C6 C5 -2.4(3) . .
C7 C1 C6 C5 171.76(17) . .
Zn1 O1 C7 N1 -5.7(2) . .
Zn1 O1 C7 C1 177.87(13) . .
O2 N1 C7 O1 -8.5(3) . .
O2 N1 C7 C1 168.08(15) . .
C6 C1 C7 O1 22.2(3) . .
C2 C1 C7 O1 -164.00(18) . .
C6 C1 C7 N1 -154.37(17) . .
C2 C1 C7 N1 19.5(3) . .
C13 C8 C9 C10 -1.6(3) . .
C14 C8 C9 C10 179.45(19) . .
C8 C9 C10 C11 0.0(3) . .
C9 C10 C11 N4 -177.9(2) . .
C9 C10 C11 C12 2.1(3) . .
N4 C11 C12 C13 177.4(2) . .
C10 C11 C12 C13 -2.6(3) . .
C11 C12 C13 C8 1.1(3) . .
C9 C8 C13 C12 1.1(3) . .
C14 C8 C13 C12 180.0(2) . .
Zn1 O3 C14 N3 6.3(2) . .
Zn1 O3 C14 C8 -173.56(13) . .
O4 N3 C14 O3 3.2(3) . .
O4 N3 C14 C8 -176.89(16) . .
C9 C8 C14 O3 12.4(3) . .
C13 C8 C14 O3 -166.6(2) . .
C9 C8 C14 N3 -167.51(19) . .
C13 C8 C14 N3 13.6(3) . .
